data_2216152
loop_
_publ_author_name
'Markus Schaffrath'
'Axel Schulz'
'Alexander Villinger'

_publ_section_title
;
 (Acetonitrile-\k<i>N</i>)trichloridogallium(III)
;
_journal_coeditor_code WM2142
_journal_issue 11
_journal_name_full 'Acta Crystallographica Section E'
_journal_page_first m2764
_journal_page_last m2764
_journal_paper_doi 10.1107/S1600536807043516
_journal_volume 63
_journal_year 2007
_chemical_formula_iupac '[Ga Cl3 (C2 H3 N)]'
_chemical_formula_moiety 'C2 H3 Cl3 Ga N'
_chemical_formula_sum 'C2 H3 Cl3 Ga N'
_chemical_formula_weight 217.12
_chemical_name_common 'Gallium trichloride--acetonitrile'
_chemical_name_systematic
;
(Acetonitrile-\k<i>N</i>)trichloridogallium(III)
;
_space_group_IT_number 62
_symmetry_cell_setting orthorhombic
_symmetry_space_group_name_Hall '-P 2ac 2n'
_symmetry_space_group_name_H-M 'P n m a'
_atom_sites_solution_hydrogens difmap
_atom_sites_solution_primary direct
_atom_sites_solution_secondary difmap
_audit_creation_method SHELXL-97
_cell_angle_alpha 90.00
_cell_angle_beta 90.00
_cell_angle_gamma 90.00
_cell_formula_units_Z 4
_cell_length_a 9.1760(18)
_cell_length_b 7.5100(15)
_cell_length_c 10.857(2)
_cell_measurement_reflns_used 4237
_cell_measurement_temperature 173(2)
_cell_measurement_theta_max 56.400
_cell_measurement_theta_min 5.814
_cell_volume 748.2(3)
_computing_cell_refinement 'APEX2 (Bruker, 2003)'
_computing_data_collection 'APEX2 (Bruker, 2003)'
_computing_data_reduction 'SAINT (Bruker, 2003)'
_computing_molecular_graphics 'ORTEP-3 (Farrugia, 1997) and DIAMOND (Brandenburg, 2005)'
_computing_publication_material 'SHELXL97  (Sheldrick, 1997)'
_computing_structure_refinement 'SHELXL97 (Sheldrick, 1997)'
_computing_structure_solution 'SHELXS97 (Sheldrick, 1997)'
_diffrn_ambient_temperature 173(2)
_diffrn_measured_fraction_theta_full 0.997
_diffrn_measured_fraction_theta_max 0.997
_diffrn_measurement_device_type 'Bruker--Nonius Apex X8 CCD diffractometer'
_diffrn_measurement_method '\w scans'
_diffrn_radiation_monochromator graphite
_diffrn_radiation_source 'sealed tube'
_diffrn_radiation_type MoK\a
_diffrn_radiation_wavelength 0.71073
_diffrn_reflns_av_R_equivalents 0.0368
_diffrn_reflns_av_sigmaI/netI 0.0179
_diffrn_reflns_limit_h_max 12
_diffrn_reflns_limit_h_min -12
_diffrn_reflns_limit_k_max 9
_diffrn_reflns_limit_k_min -10
_diffrn_reflns_limit_l_max 14
_diffrn_reflns_limit_l_min -14
_diffrn_reflns_number 11546
_diffrn_reflns_theta_full 28.49
_diffrn_reflns_theta_max 28.49
_diffrn_reflns_theta_min 2.91
_diffrn_standards_number 0
_exptl_absorpt_coefficient_mu 4.640
_exptl_absorpt_correction_T_max 0.6598
_exptl_absorpt_correction_T_min 0.1301
_exptl_absorpt_correction_type multi-scan
_exptl_absorpt_process_details '(SADABS; Sheldrick, 2004)'
_exptl_crystal_colour colourless
_exptl_crystal_density_diffrn 1.928
_exptl_crystal_density_method 'not measured'
_exptl_crystal_description needle
_exptl_crystal_F_000 416
_exptl_crystal_size_max 0.73
_exptl_crystal_size_mid 0.12
_exptl_crystal_size_min 0.09
_refine_diff_density_max 0.281
_refine_diff_density_min -0.378
_refine_ls_extinction_coef 0.0018(7)
_refine_ls_extinction_expression Fc^*^=kFc[1+0.001xFc^2^\l^3^/sin(2\q)]^-1/4^
_refine_ls_extinction_method SHELXL
_refine_ls_goodness_of_fit_ref 1.042
_refine_ls_hydrogen_treatment refall
_refine_ls_matrix_type full
_refine_ls_number_parameters 48
_refine_ls_number_reflns 1011
_refine_ls_number_restraints 0
_refine_ls_restrained_S_all 1.042
_refine_ls_R_factor_all 0.0234
_refine_ls_R_factor_gt 0.0171
_refine_ls_shift/su_max 0.000
_refine_ls_shift/su_mean 0.000
_refine_ls_structure_factor_coef Fsqd
_refine_ls_weighting_details 'w=1/[\s^2^(Fo^2^)+(0.0212P)^2^+0.2025P] where P=(Fo^2^+2Fc^2^)/3'
_refine_ls_weighting_scheme calc
_refine_ls_wR_factor_gt 0.0410
_refine_ls_wR_factor_ref 0.0423
_reflns_number_gt 878
_reflns_number_total 1011
_reflns_threshold_expression I>2\s(I)
_cod_data_source_file wm2142.cif
_cod_data_source_block I
_cod_depositor_comments
;
  Moved the _audit_creation_method data item out of the loop.

  Antanas Vaitkus,
  2019-03-01
;
_cod_database_code 2216152
_cod_database_fobs_code 2216152

loop_
_symmetry_equiv_pos_as_xyz
'x, y, z'
'-x+1/2, -y, z+1/2'
'-x, y+1/2, -z'
'x+1/2, -y+1/2, -z+1/2'
'-x, -y, -z'
'x-1/2, y, -z-1/2'
'x, -y-1/2, z'
'-x-1/2, y-1/2, z-1/2'

loop_
_atom_site_type_symbol
_atom_site_label
_atom_site_fract_x
_atom_site_fract_y
_atom_site_fract_z
_atom_site_U_iso_or_equiv
_atom_site_adp_type
_atom_site_calc_flag
_atom_site_refinement_flags
_atom_site_occupancy
Ga Ga1 0.41273(2) 0.2500 0.356223(19) 0.02617(9) Uani d S 1
Cl Cl1 0.25406(7) 0.2500 0.50041(6) 0.04725(17) Uani d S 1
Cl Cl2 0.41187(5) 0.01076(6) 0.24861(4) 0.04570(13) Uani d . 1
N N1 0.60162(19) 0.2500 0.44199(18) 0.0359(4) Uani d S 1
C C1 0.7096(2) 0.2500 0.4926(2) 0.0331(5) Uani d S 1
C C2 0.8469(3) 0.2500 0.5568(3) 0.0437(6) Uani d S 1
H H1 0.926(5) 0.2500 0.511(6) 0.13(2) Uiso d S 1
H H2 0.861(3) 0.159(4) 0.605(3) 0.106(10) Uiso d . 1

loop_
_atom_site_aniso_label
_atom_site_aniso_U_11
_atom_site_aniso_U_22
_atom_site_aniso_U_33
_atom_site_aniso_U_12
_atom_site_aniso_U_13
_atom_site_aniso_U_23
Ga1 0.02312(12) 0.02984(13) 0.02554(13) 0.000 0.00012(8) 0.000
Cl1 0.0414(3) 0.0532(3) 0.0472(3) 0.000 0.0204(3) 0.000
Cl2 0.0555(3) 0.0393(2) 0.0424(2) -0.00081(19) 0.00219(17) -0.01284(17)
N1 0.0290(9) 0.0415(10) 0.0372(10) 0.000 -0.0038(8) 0.000
C1 0.0296(10) 0.0345(11) 0.0352(11) 0.000 -0.0010(8) 0.000
C2 0.0288(11) 0.0513(15) 0.0512(16) 0.000 -0.0133(11) 0.000

loop_
_atom_type_symbol
_atom_type_description
_atom_type_scat_dispersion_real
_atom_type_scat_dispersion_imag
_atom_type_scat_source
H H 0.0000 0.0000 'International Tables Vol C Tables 4.2.6.8 and 6.1.1.4'
Cl Cl 0.1484 0.1585 'International Tables Vol C Tables 4.2.6.8 and 6.1.1.4'
Ga Ga 0.2307 1.6083 'International Tables Vol C Tables 4.2.6.8 and 6.1.1.4'
N N 0.0061 0.0033 'International Tables Vol C Tables 4.2.6.8 and 6.1.1.4'
C C 0.0033 0.0016 'International Tables Vol C Tables 4.2.6.8 and 6.1.1.4'

loop_
_geom_angle_atom_site_label_1
_geom_angle_atom_site_label_2
_geom_angle_atom_site_label_3
_geom_angle_site_symmetry_3
_geom_angle
_geom_angle_publ_flag
N1 Ga1 Cl1 . 104.68(6) y
N1 Ga1 Cl2 . 105.14(3) y
Cl1 Ga1 Cl2 . 113.371(17) y
N1 Ga1 Cl2 7_565 105.14(3) ?
Cl1 Ga1 Cl2 7_565 113.371(17) ?
Cl2 Ga1 Cl2 7_565 113.93(3) y
C1 N1 Ga1 . 179.22(19) ?
N1 C1 C2 . 179.9(3) ?
C1 C2 H1 . 116(4) ?
C1 C2 H2 . 115(2) ?
H1 C2 H2 . 103(3) ?

loop_
_geom_bond_atom_site_label_1
_geom_bond_atom_site_label_2
_geom_bond_site_symmetry_2
_geom_bond_distance
_geom_bond_publ_flag
Ga1 N1 . 1.9676(18) y
Ga1 Cl1 . 2.1379(7) y
Ga1 Cl2 . 2.1432(5) y
Ga1 Cl2 7_565 2.1432(5) ?
N1 C1 . 1.133(3) ?
C1 C2 . 1.440(3) ?
C2 H1 . 0.88(5) ?
C2 H2 . 0.87(3) ?

loop_
_geom_hbond_atom_site_label_D
_geom_hbond_atom_site_label_H
_geom_hbond_atom_site_label_A
_geom_hbond_site_symmetry_A
_geom_hbond_distance_DH
_geom_hbond_distance_HA
_geom_hbond_distance_DA
_geom_hbond_angle_DHA
C2 H1 Cl1 1_655 0.88(5) 3.01(5) 3.786(3) 147(5)
C2 H1 Cl2 6_656 0.88(5) 3.34(5) 3.818(3) 117(3)
C2 H2 Cl1 3_646 0.87(3) 3.44(3) 3.9172(10) 117(2)
C2 H2 Cl2 2_655 0.87(3) 2.90(3) 3.615(2) 141(2)
C2 H2 Cl2 5_656 0.87(3) 3.23(3) 3.733(3) 119(2)

loop_
_geom_torsion_atom_site_label_1
_geom_torsion_atom_site_label_2
_geom_torsion_atom_site_label_3
_geom_torsion_atom_site_label_4
_geom_torsion_site_symmetry_1
_geom_torsion
Cl1 Ga1 N1 C1 . 0.00(3)
Cl2 Ga1 N1 C1 . -119.72(4)
Cl2 Ga1 N1 C1 7_565 119.72(3)
Ga1 N1 C1 C2 . 18E1(10)
